data_7030019
loop_
_publ_author_name
'Sharma, Rakesh K.'
'Wadawale, Amey'
'Kedarnath, G.'
'Manna, Debashree'
'Ghanty, Tapan K.'
'Vishwanadh, B.'
'Jain, Vimal K.'

_publ_section_title
;
 Synthesis, structures and DFT calculations of 2-(4,6-dimethyl
 pyrimidyl)selenolate complexes of Cu(i), Ag(i) and Au(i) and their
 conversion into metal selenide nanocrystals.
;
_journal_issue 17
_journal_name_full 'Dalton transactions (Cambridge, England : 2003)'
_journal_page_first 6525
_journal_page_last 6535
_journal_paper_doi 10.1039/c4dt00012a
_journal_volume 43
_journal_year 2014
_chemical_formula_sum 'C12 H22 Au N2 P Se'
_chemical_formula_weight 501.21
_chemical_name_systematic
;
 ?
;
_space_group_IT_number 92
_symmetry_cell_setting tetragonal
_symmetry_Int_Tables_number 92
_symmetry_space_group_name_Hall 'P 4abw 2nw'
_symmetry_space_group_name_H-M 'P 41 21 2'
_atom_sites_solution_hydrogens geom
_atom_sites_solution_primary direct
_atom_sites_solution_secondary difmap
_audit_creation_method SHELXL-97
_cell_angle_alpha 90.00
_cell_angle_beta 90.00
_cell_angle_gamma 90.00
_cell_formula_units_Z 8
_cell_length_a 8.900(5)
_cell_length_b 8.900(5)
_cell_length_c 42.382(14)
_cell_measurement_reflns_used 18
_cell_measurement_temperature 298(2)
_cell_measurement_theta_max 15.6
_cell_measurement_theta_min 10.1
_cell_volume 3357(3)
_computing_cell_refinement WinAFC
_computing_data_collection WinAFC
_computing_data_reduction CrystalStructure
_computing_molecular_graphics 'Ortep-3 for windows'
_computing_publication_material 'WinGX 1.70.01'
_computing_structure_refinement 'SHELXL-97 (Sheldrick, 1997)'
_computing_structure_solution SIR92
_diffrn_ambient_temperature 298(2)
_diffrn_measured_fraction_theta_full 0.992
_diffrn_measured_fraction_theta_max 0.992
_diffrn_measurement_device_type 'Rigaku AFC7S'
_diffrn_measurement_method \w
_diffrn_radiation_monochromator graphite
_diffrn_radiation_source 'fine-focus sealed tube'
_diffrn_radiation_type MoK\a
_diffrn_radiation_wavelength 0.71069
_diffrn_reflns_av_R_equivalents 0.0359
_diffrn_reflns_limit_h_max 11
_diffrn_reflns_limit_h_min -6
_diffrn_reflns_limit_k_max 8
_diffrn_reflns_limit_k_min 0
_diffrn_reflns_limit_l_max 55
_diffrn_reflns_limit_l_min -30
_diffrn_reflns_number 3629
_diffrn_reflns_theta_full 27.48
_diffrn_reflns_theta_max 27.48
_diffrn_reflns_theta_min 2.70
_diffrn_standards_decay_% -0.81
_diffrn_standards_interval_count 150
_diffrn_standards_number 3
_exptl_absorpt_coefficient_mu 11.012
_exptl_absorpt_correction_T_max 0.4056
_exptl_absorpt_correction_T_min 0.2889
_exptl_absorpt_correction_type psi-scan
_exptl_absorpt_process_details '(North, Phillips & Mathews, 1968)'
_exptl_crystal_colour yellow
_exptl_crystal_density_diffrn 1.983
_exptl_crystal_density_method 'not measured'
_exptl_crystal_description block
_exptl_crystal_F_000 1888
_exptl_crystal_size_max 0.15
_exptl_crystal_size_mid 0.10
_exptl_crystal_size_min 0.10
_refine_diff_density_max 1.346
_refine_diff_density_min -1.911
_refine_diff_density_rms 0.229
_refine_ls_abs_structure_details 'Flack H D (1983), Acta Cryst. A39, 876-881'
_refine_ls_abs_structure_Flack 0.00
_refine_ls_extinction_method none
_refine_ls_goodness_of_fit_ref 1.003
_refine_ls_hydrogen_treatment constr
_refine_ls_matrix_type full
_refine_ls_number_parameters 142
_refine_ls_number_reflns 2549
_refine_ls_number_restraints 1
_refine_ls_restrained_S_all 1.004
_refine_ls_R_factor_all 0.1921
_refine_ls_R_factor_gt 0.0422
_refine_ls_shift/su_max 0.001
_refine_ls_shift/su_mean 0.000
_refine_ls_structure_factor_coef Fsqd
_refine_ls_weighting_details 'calc w=1/[\s^2^(Fo^2^)+(0.0217P)^2^+28.3393P] where P=(Fo^2^+2Fc^2^)/3'
_refine_ls_weighting_scheme calc
_refine_ls_wR_factor_gt 0.0818
_refine_ls_wR_factor_ref 0.1190
_reflns_number_gt 1123
_reflns_number_total 2549
_reflns_threshold_expression >2sigma(I)
_cod_data_source_file c4dt00012a2.cif
_cod_data_source_block AuSepymMe2
_cod_database_code 7030019
_diffrn_reflns_av_uavneti/neti 0.1530

loop_
_symmetry_equiv_pos_as_xyz
'x, y, z'
'-x, -y, z+1/2'
'x+1/2, -y+1/2, -z+3/4'
'-x+1/2, y+1/2, -z+1/4'
'-y, -x, -z+1/2'
'y, x, -z'
'y+1/2, -x+1/2, z+3/4'
'-y+1/2, x+1/2, z+1/4'

loop_
_atom_site_label
_atom_site_type_symbol
_atom_site_fract_x
_atom_site_fract_y
_atom_site_fract_z
_atom_site_U_iso_or_equiv
_atom_site_adp_type
_atom_site_occupancy
_atom_site_symmetry_multiplicity
_atom_site_calc_flag
_atom_site_refinement_flags
Au1 Au 0.40476(11) 0.16875(10) 0.484430(19) 0.0597(3) Uani 1 1 d .
Se1 Se 0.4316(3) 0.3996(3) 0.45491(5) 0.0608(7) Uani 1 1 d .
P1 P 0.3954(8) -0.0561(7) 0.50994(13) 0.082(2) Uani 1 1 d .
N1 N 0.586(2) 0.195(2) 0.4164(4) 0.062(5) Uani 1 1 d .
N2 N 0.596(2) 0.454(2) 0.4021(4) 0.069(6) Uani 1 1 d .
C1 C 0.549(3) 0.340(3) 0.4201(5) 0.063(7) Uani 1 1 d .
C2 C 0.666(3) 0.161(3) 0.3901(6) 0.070(7) Uani 1 1 d .
C4 C 0.675(3) 0.419(4) 0.3762(6) 0.089(8) Uani 1 1 d .
C3 C 0.706(3) 0.271(4) 0.3690(6) 0.085(9) Uani 1 1 d .
H3 H 0.7527 0.2458 0.3501 0.102 Uiso 1 1 calc R
C5 C 0.703(3) -0.003(3) 0.3852(6) 0.114(11) Uani 1 1 d .
H5A H 0.7845 -0.0315 0.3989 0.172 Uiso 1 1 calc R
H5B H 0.7326 -0.0195 0.3637 0.172 Uiso 1 1 calc R
H5C H 0.6166 -0.0635 0.3899 0.172 Uiso 1 1 calc R
C8 C 0.545(5) -0.180(4) 0.4563(6) 0.255 Uani 1 1 d D
H8A H 0.5011 -0.0988 0.4446 0.383 Uiso 1 1 calc R
H8B H 0.5396 -0.2706 0.4441 0.383 Uiso 1 1 calc R
H8C H 0.6488 -0.1571 0.4606 0.383 Uiso 1 1 calc R
C9 C 0.207(4) -0.126(3) 0.5217(8) 0.148(14) Uani 1 1 d .
H9A H 0.1504 -0.1459 0.5025 0.178 Uiso 1 1 calc R
H9B H 0.2202 -0.2209 0.5324 0.178 Uiso 1 1 calc R
C10 C 0.116(4) -0.033(4) 0.5412(8) 0.19(2) Uani 1 1 d .
H10A H 0.1724 -0.0045 0.5596 0.291 Uiso 1 1 calc R
H10B H 0.0282 -0.0878 0.5475 0.291 Uiso 1 1 calc R
H10C H 0.0870 0.0550 0.5297 0.291 Uiso 1 1 calc R
C6 C 0.722(3) 0.548(3) 0.3549(6) 0.135(12) Uani 1 1 d .
H6A H 0.7909 0.5121 0.3392 0.203 Uiso 1 1 calc R
H6B H 0.7703 0.6248 0.3672 0.203 Uiso 1 1 calc R
H6C H 0.6350 0.5896 0.3447 0.203 Uiso 1 1 calc R
C11 C 0.489(4) -0.065(4) 0.5486(7) 0.151 Uani 1 1 d .
H11A H 0.4254 -0.0130 0.5637 0.181 Uiso 1 1 calc R
H11B H 0.4923 -0.1697 0.5550 0.181 Uiso 1 1 calc R
C12 C 0.635(3) -0.006(4) 0.5517(8) 0.177(15) Uani 1 1 d .
H12A H 0.7010 -0.0567 0.5371 0.265 Uiso 1 1 calc R
H12B H 0.6703 -0.0219 0.5728 0.265 Uiso 1 1 calc R
H12C H 0.6339 0.0992 0.5471 0.265 Uiso 1 1 calc R
C7 C 0.468(3) -0.199(3) 0.4846(6) 0.158 Uani 1 1 d D
H7A H 0.5337 -0.2596 0.4978 0.189 Uiso 1 1 calc R
H7B H 0.3829 -0.2629 0.4795 0.189 Uiso 1 1 calc R

loop_
_atom_site_aniso_label
_atom_site_aniso_U_11
_atom_site_aniso_U_22
_atom_site_aniso_U_33
_atom_site_aniso_U_23
_atom_site_aniso_U_13
_atom_site_aniso_U_12
Au1 0.0723(7) 0.0509(6) 0.0559(5) -0.0031(5) 0.0051(5) 0.0029(5)
Se1 0.0752(17) 0.0551(15) 0.0519(12) -0.0073(12) 0.0108(13) 0.0046(15)
P1 0.110(6) 0.064(5) 0.071(4) 0.016(4) 0.015(4) 0.006(4)
N1 0.064(14) 0.078(15) 0.044(10) -0.006(11) 0.017(11) -0.006(13)
N2 0.063(14) 0.091(17) 0.054(12) 0.004(12) 0.008(12) 0.013(13)
C1 0.062(18) 0.065(18) 0.062(15) 0.024(16) -0.010(13) 0.004(16)
C2 0.073(17) 0.066(19) 0.071(17) -0.011(16) -0.010(15) 0.020(17)
C4 0.09(2) 0.10(3) 0.078(19) 0.01(2) 0.008(17) -0.03(2)
C3 0.08(2) 0.12(3) 0.057(16) -0.01(2) 0.033(16) 0.00(2)
C5 0.11(2) 0.13(3) 0.10(2) -0.05(2) 0.042(18) 0.04(2)
C8 0.384 0.280 0.102 0.009 0.090 0.045
C9 0.16(4) 0.11(3) 0.17(3) 0.10(3) 0.02(3) -0.02(2)
C10 0.15(4) 0.25(5) 0.18(4) 0.06(4) 0.07(3) 0.05(4)
C6 0.15(3) 0.12(3) 0.13(2) 0.04(2) 0.07(2) -0.03(2)
C11 0.120 0.154 0.179 0.021 0.034 0.050
C12 0.08(3) 0.21(4) 0.24(4) 0.05(3) 0.02(3) 0.01(3)
C7 0.181 0.159 0.133 0.000 0.006 0.055

loop_
_atom_type_symbol
_atom_type_description
_atom_type_scat_dispersion_real
_atom_type_scat_dispersion_imag
_atom_type_scat_source
C C 0.0033 0.0016 'International Tables Vol C Tables 4.2.6.8 and 6.1.1.4'
H H 0.0000 0.0000 'International Tables Vol C Tables 4.2.6.8 and 6.1.1.4'
N N 0.0061 0.0033 'International Tables Vol C Tables 4.2.6.8 and 6.1.1.4'
P P 0.1023 0.0942 'International Tables Vol C Tables 4.2.6.8 and 6.1.1.4'
Se Se -0.0929 2.2259 'International Tables Vol C Tables 4.2.6.8 and 6.1.1.4'
Au Au -2.0133 8.8022 'International Tables Vol C Tables 4.2.6.8 and 6.1.1.4'

loop_
_geom_angle_atom_site_label_1
_geom_angle_atom_site_label_2
_geom_angle_atom_site_label_3
_geom_angle
_geom_angle_site_symmetry_3
P1 Au1 Se1 175.37(18) .
P1 Au1 Au1 110.58(17) 6_556
Se1 Au1 Au1 74.02(6) 6_556
C1 Se1 Au1 102.8(8) .
C7 P1 C11 109.9(13) .
C7 P1 C9 104.5(15) .
C11 P1 C9 99.0(14) .
C7 P1 Au1 109.2(9) .
C11 P1 Au1 116.4(11) .
C9 P1 Au1 116.9(10) .
C1 N1 C2 116(2) .
C4 N2 C1 117(2) .
N1 C1 N2 126(2) .
N1 C1 Se1 120.0(17) .
N2 C1 Se1 114.2(19) .
C3 C2 N1 121(2) .
C3 C2 C5 123(3) .
N1 C2 C5 116(2) .
N2 C4 C3 120(2) .
N2 C4 C6 117(3) .
C3 C4 C6 122(3) .
C2 C3 C4 119(3) .
C2 C3 H3 120.4 .
C4 C3 H3 120.4 .
C2 C5 H5A 109.5 .
C2 C5 H5B 109.5 .
H5A C5 H5B 109.5 .
C2 C5 H5C 109.5 .
H5A C5 H5C 109.5 .
H5B C5 H5C 109.5 .
C7 C8 H8A 109.5 .
C7 C8 H8B 109.5 .
H8A C8 H8B 109.5 .
C7 C8 H8C 109.5 .
H8A C8 H8C 109.5 .
H8B C8 H8C 109.5 .
C10 C9 P1 118(3) .
C10 C9 H9A 107.7 .
P1 C9 H9A 107.7 .
C10 C9 H9B 107.7 .
P1 C9 H9B 107.7 .
H9A C9 H9B 107.1 .
C9 C10 H10A 109.5 .
C9 C10 H10B 109.5 .
H10A C10 H10B 109.5 .
C9 C10 H10C 109.5 .
H10A C10 H10C 109.5 .
H10B C10 H10C 109.5 .
C4 C6 H6A 109.5 .
C4 C6 H6B 109.5 .
H6A C6 H6B 109.5 .
C4 C6 H6C 109.5 .
H6A C6 H6C 109.5 .
H6B C6 H6C 109.5 .
C12 C11 P1 119(2) .
C12 C11 H11A 107.6 .
P1 C11 H11A 107.6 .
C12 C11 H11B 107.6 .
P1 C11 H11B 107.6 .
H11A C11 H11B 107.0 .
C11 C12 H12A 109.5 .
C11 C12 H12B 109.5 .
H12A C12 H12B 109.5 .
C11 C12 H12C 109.5 .
H12A C12 H12C 109.5 .
H12B C12 H12C 109.5 .
C8 C7 P1 127(3) .
C8 C7 H7A 105.5 .
P1 C7 H7A 105.5 .
C8 C7 H7B 105.5 .
P1 C7 H7B 105.5 .
H7A C7 H7B 106.0 .

loop_
_geom_bond_atom_site_label_1
_geom_bond_atom_site_label_2
_geom_bond_distance
_geom_bond_site_symmetry_2
Au1 P1 2.276(6) .
Au1 Se1 2.418(3) .
Au1 Au1 3.251(2) 6_556
Se1 C1 1.88(2) .
P1 C7 1.79(3) .
P1 C11 1.84(3) .
P1 C9 1.86(3) .
N1 C1 1.34(3) .
N1 C2 1.36(3) .
N2 C4 1.34(3) .
N2 C1 1.34(3) .
C2 C3 1.37(3) .
C2 C5 1.51(3) .
C4 C3 1.38(3) .
C4 C6 1.52(3) .
C3 H3 0.9300 .
C5 H5A 0.9600 .
C5 H5B 0.9600 .
C5 H5C 0.9600 .
C8 C7 1.396(18) .
C8 H8A 0.9600 .
C8 H8B 0.9600 .
C8 H8C 0.9600 .
C9 C10 1.42(4) .
C9 H9A 0.9700 .
C9 H9B 0.9700 .
C10 H10A 0.9600 .
C10 H10B 0.9600 .
C10 H10C 0.9600 .
C6 H6A 0.9600 .
C6 H6B 0.9600 .
C6 H6C 0.9600 .
C11 C12 1.41(4) .
C11 H11A 0.9700 .
C11 H11B 0.9700 .
C12 H12A 0.9600 .
C12 H12B 0.9600 .
C12 H12C 0.9600 .
C7 H7A 0.9700 .
C7 H7B 0.9700 .

loop_
_geom_torsion_atom_site_label_1
_geom_torsion_atom_site_label_2
_geom_torsion_atom_site_label_3
_geom_torsion_atom_site_label_4
_geom_torsion
_geom_torsion_site_symmetry_1
P1 Au1 Se1 C1 17(2) .
Au1 Au1 Se1 C1 -168.7(7) 6_556
Se1 Au1 P1 C7 -27(3) .
Au1 Au1 P1 C7 158.5(11) 6_556
Se1 Au1 P1 C11 98(2) .
Au1 Au1 P1 C11 -76.4(11) 6_556
Se1 Au1 P1 C9 -146(2) .
Au1 Au1 P1 C9 40.2(13) 6_556
C2 N1 C1 N2 -7(3) .
C2 N1 C1 Se1 177.4(15) .
C4 N2 C1 N1 7(3) .
C4 N2 C1 Se1 -177.3(18) .
Au1 Se1 C1 N1 4(2) .
Au1 Se1 C1 N2 -171.9(15) .
C1 N1 C2 C3 0(3) .
C1 N1 C2 C5 -178(2) .
C1 N2 C4 C3 0(4) .
C1 N2 C4 C6 177(2) .
N1 C2 C3 C4 6(4) .
C5 C2 C3 C4 -176(3) .
N2 C4 C3 C2 -6(4) .
C6 C4 C3 C2 177(2) .
C7 P1 C9 C10 -178(3) .
C11 P1 C9 C10 69(3) .
Au1 P1 C9 C10 -57(3) .
C7 P1 C11 C12 77(3) .
C9 P1 C11 C12 -174(3) .
Au1 P1 C11 C12 -47(3) .
C11 P1 C7 C8 -117(3) .
C9 P1 C7 C8 137(3) .
Au1 P1 C7 C8 12(4) .
